data_7718352
loop_
_publ_author_name
'Brown, Ryan K.'
'Bunyan, Joseph N.'
'Agrawal, Ashi'
'Li, Guoyu'
'Dautoras, Dominykas'
'Sarker, Jagodish C.'
'Keat, Terng Tor'
'Hicks, Thomas'
'Hogarth, Graeme'
'Pugh, David'

_publ_section_title
;
 A revised understanding of the speciation of gold(III) dithiocarbamate
 complexes in solution.
;
_journal_issue 19
_journal_name_full 'Dalton transactions (Cambridge, England : 2003)'
_journal_page_first 7627
_journal_page_last 7640
_journal_paper_doi 10.1039/d5dt00240k
_journal_volume 54
_journal_year 2025
_chemical_formula_moiety 'C7 H14 Au Cl2 N S2'
_chemical_formula_sum 'C7 H14 Au Cl2 N S2'
_chemical_formula_weight 444.18
_space_group_crystal_system orthorhombic
_space_group_IT_number 62
_space_group_name_Hall '-P 2ac 2n'
_space_group_name_H-M_alt 'P n m a'
_atom_sites_solution_hydrogens geom
_atom_sites_solution_primary iterative
_audit_creation_date 2025-02-28
_audit_creation_method
;
Olex2 1.5
(compiled 2024.02.16 svn.r378c4104 for OlexSys, GUI svn.r6928)
;
_audit_update_record
;
2025-03-07 deposited with the CCDC.	2025-03-18 downloaded from the CCDC.
;
_cell_angle_alpha 90
_cell_angle_beta 90
_cell_angle_gamma 90
_cell_formula_units_Z 4
_cell_length_a 14.2861(4)
_cell_length_b 8.4355(3)
_cell_length_c 10.3479(3)
_cell_measurement_reflns_used 6475
_cell_measurement_temperature 99.99(13)
_cell_measurement_theta_max 31.3600
_cell_measurement_theta_min 2.4190
_cell_volume 1247.03(7)
_computing_cell_refinement 'CrysAlisPro 1.171.41.113a (Rigaku OD, 2021)'
_computing_data_collection 'CrysAlisPro 1.171.41.113a (Rigaku OD, 2021)'
_computing_data_reduction 'CrysAlisPro 1.171.41.113a (Rigaku OD, 2021)'
_computing_molecular_graphics 'Olex2 1.5 (Dolomanov et al., 2009)'
_computing_publication_material 'Olex2 1.5 (Dolomanov et al., 2009)'
_computing_structure_refinement 'SHELXL 2019/3 (Sheldrick, 2015)'
_computing_structure_solution 'olex2.solve 1.5 (Bourhis et al., 2015)'
_diffrn_ambient_environment N~2~
_diffrn_ambient_temperature 99.99(13)
_diffrn_detector 'Hybrid Pixel Array Detector'
_diffrn_detector_area_resol_mean 10.0000
_diffrn_detector_type HyPix
_diffrn_measured_fraction_theta_full 0.998
_diffrn_measured_fraction_theta_max 0.998
_diffrn_measurement_details
;
List of Runs (angles in degrees, time in seconds):

  # Type    Start    End  Width  t~exp~   \w     \q     \k     \f   Frames
#--------------------------------------------------------------------------
  1  \w     -7.00  62.00   0.50    0.07    --   20.24  57.00 -30.00  138
  2  \w     -7.00  62.00   0.50    0.07    --   20.24  57.00-150.00  138
  3  \w     22.00 103.00   0.50    0.07    --   20.24  19.00 -30.00  162
  4  \w     22.00 103.00   0.50    0.07    --   20.24  19.00  60.00  162
  5  \w     -7.00  62.00   0.50    0.07    --   20.24  57.00  60.00  138
  6  \w     -7.00  62.00   0.50    0.07    --   20.24  57.00 120.00  138
  7  \w     -8.00 103.00   0.50    0.07    --   20.24  38.00 150.00  222
  8  \w     22.00 103.00   0.50    0.07    --   20.24  19.00-120.00  162
  9  \w     22.00  62.00   0.50    0.07    --  -20.71  19.00 -90.00   80
 10  \w    -53.00  24.00   0.50    0.07    --  -20.71  77.00-180.00  154
 11  \w    -53.00  24.00   0.50    0.07    --  -20.71  77.00-120.00  154
 12  \w     22.00  62.00   0.50    0.07    --  -20.71  19.00-120.00   80
 13  \w     22.00  62.00   0.50    0.07    --  -20.71  19.00 -60.00   80
 14  \w     22.00  62.00   0.50    0.07    --  -20.71  19.00-150.00   80
 15  \w     22.00  62.00   0.50    0.07    --  -20.71  19.00 -30.00   80
 16  \w     22.00  62.00   0.50    0.07    --  -20.71  19.00   0.00   80
 17  \w    -53.00  24.00   0.50    0.07    --  -20.71  77.00  60.00  154
 18  \w    -38.00  58.00   0.50    0.07    --  -20.71  54.00 155.00  192
 19  \w    -56.00   7.00   0.50    0.07    --  -20.71 -57.00  60.00  126
 20  \w    -56.00   7.00   0.50    0.07    --  -20.71 -57.00 150.00  126
 21  \w    -60.00  11.00   0.50    0.07    --  -20.71  92.00-100.00  142
 22  \w    -56.00   7.00   0.50    0.07    --  -20.71 -57.00-120.00  126
 23  \w    -56.00   7.00   0.50    0.07    --  -20.71 -57.00 -30.00  126
 24  \w      0.00  33.00   0.50    0.07    --   20.24 -99.00   0.00   66
 25  \w    -18.00  53.00   0.50    0.07    --   20.24 -77.00  30.00  142
 26  \w    -68.00 -16.00   0.50    0.07    --   20.24 -19.00  60.00  104
;
_diffrn_measurement_device 'four-circle diffractometer'
_diffrn_measurement_device_type 'ROD, Synergy Custom system, HyPix'
_diffrn_measurement_method '\w scans'
_diffrn_orient_matrix_type 'CrysAlisPro convention (1999,Acta A55,543-557)'
_diffrn_orient_matrix_UB_11 -0.0264727000
_diffrn_orient_matrix_UB_12 -0.0062539000
_diffrn_orient_matrix_UB_13 0.0577247000
_diffrn_orient_matrix_UB_21 0.0333214000
_diffrn_orient_matrix_UB_22 -0.0541343000
_diffrn_orient_matrix_UB_23 0.0251885000
_diffrn_orient_matrix_UB_31 0.0256012000
_diffrn_orient_matrix_UB_32 0.0640577000
_diffrn_orient_matrix_UB_33 0.0269683000
_diffrn_radiation_monochromator mirror
_diffrn_radiation_probe x-ray
_diffrn_radiation_type 'Mo K\a'
_diffrn_radiation_wavelength 0.71073
_diffrn_reflns_av_R_equivalents 0.0589
_diffrn_reflns_av_unetI/netI 0.0166
_diffrn_reflns_Laue_measured_fraction_full 0.998
_diffrn_reflns_Laue_measured_fraction_max 0.998
_diffrn_reflns_limit_h_max 18
_diffrn_reflns_limit_h_min -18
_diffrn_reflns_limit_k_max 10
_diffrn_reflns_limit_k_min -10
_diffrn_reflns_limit_l_max 13
_diffrn_reflns_limit_l_min -13
_diffrn_reflns_number 40643
_diffrn_reflns_point_group_measured_fraction_full 0.998
_diffrn_reflns_point_group_measured_fraction_max 0.998
_diffrn_reflns_theta_full 25.242
_diffrn_reflns_theta_max 27.484
_diffrn_reflns_theta_min 3.116
_diffrn_source 'Rotating-anode X-ray tube'
_diffrn_source_type 'Rigaku (Mo) X-ray Source'
_exptl_absorpt_coefficient_mu 12.519
_exptl_absorpt_correction_T_max 0.361
_exptl_absorpt_correction_T_min 0.113
_exptl_absorpt_correction_type analytical
_exptl_absorpt_process_details
;
CrysAlisPro 1.171.41.113a (Rigaku Oxford Diffraction, 2021)
Analytical numeric absorption correction using a multifaceted crystal
model based on expressions derived by R.C. Clark & J.S. Reid.
(Clark, R. C. & Reid, J. S. (1995). Acta Cryst. A51, 887-897)
Empirical absorption correction using spherical harmonics,
implemented in SCALE3 ABSPACK scaling algorithm.
;
_exptl_crystal_colour orange
_exptl_crystal_colour_primary orange
_exptl_crystal_density_diffrn 2.366
_exptl_crystal_description block
_exptl_crystal_F_000 832
_exptl_crystal_size_max 0.419
_exptl_crystal_size_mid 0.211
_exptl_crystal_size_min 0.125
_refine_diff_density_max 1.497
_refine_diff_density_min -1.443
_refine_diff_density_rms 0.097
_refine_ls_extinction_coef 0.00125(10)
_refine_ls_extinction_expression Fc^*^=kFc[1+0.001xFc^2^\l^3^/sin(2\q)]^-1/4^
_refine_ls_extinction_method 'SHELXL-2019/2 (Sheldrick 2019)'
_refine_ls_goodness_of_fit_ref 1.124
_refine_ls_hydrogen_treatment constr
_refine_ls_matrix_type full
_refine_ls_number_parameters 76
_refine_ls_number_reflns 1530
_refine_ls_number_restraints 0
_refine_ls_restrained_S_all 1.124
_refine_ls_R_factor_all 0.0178
_refine_ls_R_factor_gt 0.0161
_refine_ls_shift/su_max 0.002
_refine_ls_shift/su_mean 0.000
_refine_ls_structure_factor_coef Fsqd
_refine_ls_weighting_details 'w=1/[\s^2^(Fo^2^)+(0.0111P)^2^+2.4064P] where P=(Fo^2^+2Fc^2^)/3'
_refine_ls_weighting_scheme calc
_refine_ls_wR_factor_gt 0.0370
_refine_ls_wR_factor_ref 0.0375
_reflns_Friedel_coverage 0.000
_reflns_number_gt 1440
_reflns_number_total 1530
_reflns_threshold_expression 'I > 2\s(I)'
_cod_data_source_file d5dt00240k2.cif
_cod_data_source_block '[AuCl2(iPr2dtc)]'
_cod_depositor_comments 'Adding full bibliography for 7718352--7718363.cif.'
_cod_database_code 7718352
_shelx_shelxl_version_number 2019/3
_chemical_oxdiff_formula 'C7 H14 N Au Cl2 S2'
_chemical_oxdiff_usercomment JCS_102
_shelx_space_group_comment
;
The symmetry employed for this shelxl refinement is uniquely defined
by the following loop, which should always be used as a source of
symmetry information in preference to the above space-group names.
They are only intended as comments.
;
_shelx_estimated_absorpt_t_max 0.304
_shelx_estimated_absorpt_t_min 0.077
_reflns_odcompleteness_completeness 99.95
_reflns_odcompleteness_iscentric 1
_reflns_odcompleteness_theta 28.64
_olex2_refinement_description
;
1. Fixed Uiso
 At 1.2 times of:
  All C(H) groups
 At 1.5 times of:
  All C(H,H,H) groups
2.a Ternary CH refined with riding coordinates:
 C2(H2), C4(H4)
2.b Idealised Me refined as rotating group:
 C3(H3A,H3B,H3C), C5(H5A,H5B,H5C)
;
_olex2_submission_special_instructions 'No special instructions were received'
_oxdiff_exptl_absorpt_empirical_details
;
Empirical correction (ABSPACK) includes:
- Absorption correction using spherical harmonics
- Frame scaling
- Detector area scaling
- B-factor correction
;
_oxdiff_exptl_absorpt_empirical_full_max 3.243
_oxdiff_exptl_absorpt_empirical_full_min 0.427

loop_
_space_group_symop_operation_xyz
'x, y, z'
'-x+1/2, -y, z+1/2'
'-x, y+1/2, -z'
'x+1/2, -y+1/2, -z+1/2'
'-x, -y, -z'
'x-1/2, y, -z-1/2'
'x, -y-1/2, z'
'-x-1/2, y-1/2, z-1/2'

loop_
_atom_site_label
_atom_site_type_symbol
_atom_site_fract_x
_atom_site_fract_y
_atom_site_fract_z
_atom_site_U_iso_or_equiv
_atom_site_adp_type
_atom_site_occupancy
_atom_site_site_symmetry_order
_atom_site_calc_flag
_atom_site_refinement_flags_posn
_atom_site_refinement_flags_adp
_atom_site_refinement_flags_occupancy
_atom_site_disorder_assembly
_atom_site_disorder_group
Au1 Au 0.49515(2) 0.750000 0.62589(2) 0.01453(7) Uani 1 2 d S T P . .
C1 C 0.6402(2) 0.750000 0.4387(3) 0.0143(7) Uani 1 2 d S T P . .
C2 C 0.8076(2) 0.750000 0.3970(3) 0.0130(7) Uani 1 2 d S T P . .
H2 H 0.808231 0.750001 0.493619 0.016 Uiso 1 2 calc R U P . .
C3 C 0.85542(18) 0.9005(3) 0.3511(3) 0.0186(5) Uani 1 1 d . . . . .
H3A H 0.916913 0.909693 0.392455 0.028 Uiso 1 1 calc R U . . .
H3B H 0.816987 0.992490 0.374287 0.028 Uiso 1 1 calc R U . . .
H3C H 0.863255 0.896613 0.257118 0.028 Uiso 1 1 calc R U . . .
C4 C 0.6906(3) 0.750000 0.2105(3) 0.0151(7) Uani 1 2 d S T P . .
H4 H 0.753522 0.750000 0.168333 0.018 Uiso 1 2 calc R U P . .
C5 C 0.6413(2) 0.5989(4) 0.1678(3) 0.0216(6) Uani 1 1 d . . . . .
H5A H 0.579064 0.594011 0.207384 0.032 Uiso 1 1 calc R U . . .
H5B H 0.678112 0.506710 0.194960 0.032 Uiso 1 1 calc R U . . .
H5C H 0.635041 0.598708 0.073479 0.032 Uiso 1 1 calc R U . . .
Cl1 Cl 0.49413(6) 0.750000 0.84978(9) 0.01699(18) Uani 1 2 d S T P . .
Cl2 Cl 0.33312(6) 0.750000 0.60169(9) 0.0242(2) Uani 1 2 d S T P . .
N1 N 0.7072(2) 0.750000 0.3536(3) 0.0133(6) Uani 1 2 d S T P . .
S1 S 0.65548(6) 0.750000 0.60537(8) 0.01543(18) Uani 1 2 d S T P . .
S2 S 0.52095(7) 0.750000 0.40847(9) 0.0232(2) Uani 1 2 d S T P . .

loop_
_atom_site_aniso_label
_atom_site_aniso_U_11
_atom_site_aniso_U_22
_atom_site_aniso_U_33
_atom_site_aniso_U_23
_atom_site_aniso_U_13
_atom_site_aniso_U_12
Au1 0.01042(9) 0.02089(10) 0.01226(9) 0.000 0.00157(4) 0.000
C1 0.0143(16) 0.0166(18) 0.0120(16) 0.000 -0.0015(13) 0.000
C2 0.0126(16) 0.0177(18) 0.0087(15) 0.000 0.0031(12) 0.000
C3 0.0168(12) 0.0193(14) 0.0195(13) -0.0026(11) 0.0016(10) -0.0023(10)
C4 0.0195(17) 0.0208(19) 0.0048(15) 0.000 -0.0014(13) 0.000
C5 0.0242(14) 0.0243(15) 0.0163(12) -0.0057(11) -0.0019(10) -0.0013(11)
Cl1 0.0194(4) 0.0190(4) 0.0126(4) 0.000 0.0031(3) 0.000
Cl2 0.0111(4) 0.0388(6) 0.0226(4) 0.000 0.0014(3) 0.000
N1 0.0145(14) 0.0157(15) 0.0099(14) 0.000 -0.0016(11) 0.000
S1 0.0108(4) 0.0267(5) 0.0088(4) 0.000 -0.0001(3) 0.000
S2 0.0113(4) 0.0456(6) 0.0127(4) 0.000 -0.0008(3) 0.000

loop_
_atom_type_symbol
_atom_type_description
_atom_type_scat_dispersion_real
_atom_type_scat_dispersion_imag
_atom_type_scat_source
C C 0.0033 0.0016 'International Tables Vol C Tables 4.2.6.8 and 6.1.1.4'
H H 0.0000 0.0000 'International Tables Vol C Tables 4.2.6.8 and 6.1.1.4'
Au Au -2.0133 8.8022 'International Tables Vol C Tables 4.2.6.8 and 6.1.1.4'
Cl Cl 0.1484 0.1585 'International Tables Vol C Tables 4.2.6.8 and 6.1.1.4'
N N 0.0061 0.0033 'International Tables Vol C Tables 4.2.6.8 and 6.1.1.4'
S S 0.1246 0.1234 'International Tables Vol C Tables 4.2.6.8 and 6.1.1.4'

loop_
_exptl_crystal_face_index_h
_exptl_crystal_face_index_k
_exptl_crystal_face_index_l
_exptl_crystal_face_perp_dist
-15 0 -10 0.0807
7 11 4 0.1336
20 -2 1 0.0561
12 -9 -3 0.1098
-10 10 4 0.1438
10 7 10 0.0745
-9 -11 0 0.0995
-20 0 -1 0.0495
0 8 11 0.0543
-17 -7 2 0.0745
14 1 -11 0.0879

loop_
_geom_angle_atom_site_label_1
_geom_angle_atom_site_label_2
_geom_angle_atom_site_label_3
_geom_angle
_geom_angle_site_symmetry_1
_geom_angle_site_symmetry_3
_geom_angle_publ_flag
Cl1 Au1 Cl2 95.81(3) . . ?
S1 Au1 Cl1 95.65(3) . . ?
S1 Au1 Cl2 168.53(3) . . ?
S2 Au1 Cl1 171.05(3) . . ?
S2 Au1 Cl2 93.13(4) . . ?
S2 Au1 S1 75.40(3) . . ?
N1 C1 S1 125.4(3) . . ?
N1 C1 S2 127.0(3) . . ?
S2 C1 S1 107.61(19) . . ?
C3 C2 H2 107.9 7_575 . ?
C3 C2 H2 107.9 . . ?
C3 C2 C3 113.5(3) . 7_575 ?
N1 C2 H2 107.9 . . ?
N1 C2 C3 109.66(19) . . ?
N1 C2 C3 109.66(19) . 7_575 ?
C2 C3 H3A 109.5 . . ?
C2 C3 H3B 109.5 . . ?
C2 C3 H3C 109.5 . . ?
H3A C3 H3B 109.5 . . ?
H3A C3 H3C 109.5 . . ?
H3B C3 H3C 109.5 . . ?
C5 C4 H4 106.8 7_575 . ?
C5 C4 H4 106.8 . . ?
C5 C4 C5 113.8(3) 7_575 . ?
N1 C4 H4 106.8 . . ?
N1 C4 C5 111.12(18) . 7_575 ?
N1 C4 C5 111.12(18) . . ?
C4 C5 H5A 109.5 . . ?
C4 C5 H5B 109.5 . . ?
C4 C5 H5C 109.5 . . ?
H5A C5 H5B 109.5 . . ?
H5A C5 H5C 109.5 . . ?
H5B C5 H5C 109.5 . . ?
C1 N1 C2 120.0(3) . . ?
C1 N1 C4 123.5(3) . . ?
C4 N1 C2 116.5(3) . . ?
C1 S1 Au1 88.08(12) . . ?
C1 S2 Au1 88.91(12) . . ?

loop_
_geom_bond_atom_site_label_1
_geom_bond_atom_site_label_2
_geom_bond_distance
_geom_bond_site_symmetry_2
_geom_bond_publ_flag
Au1 Cl1 2.3169(9) . ?
Au1 Cl2 2.3283(9) . ?
Au1 S1 2.3003(9) . ?
Au1 S2 2.2798(9) . ?
C1 N1 1.300(4) . ?
C1 S1 1.739(4) . ?
C1 S2 1.732(4) . ?
C2 H2 1.0000 . ?
C2 C3 1.518(3) . ?
C2 C3 1.518(3) 7_575 ?
C2 N1 1.503(4) . ?
C3 H3A 0.9800 . ?
C3 H3B 0.9800 . ?
C3 H3C 0.9800 . ?
C4 H4 1.0000 . ?
C4 C5 1.522(3) . ?
C4 C5 1.522(3) 7_575 ?
C4 N1 1.499(4) . ?
C5 H5A 0.9800 . ?
C5 H5B 0.9800 . ?
C5 H5C 0.9800 . ?

loop_
_geom_torsion_atom_site_label_1
_geom_torsion_atom_site_label_2
_geom_torsion_atom_site_label_3
_geom_torsion_atom_site_label_4
_geom_torsion
_geom_torsion_site_symmetry_1
_geom_torsion_site_symmetry_2
_geom_torsion_site_symmetry_3
_geom_torsion_site_symmetry_4
_geom_torsion_publ_flag
C3 C2 N1 C1 -117.4(2) . . . . ?
C3 C2 N1 C1 117.4(2) 7_575 . . . ?
C3 C2 N1 C4 -62.6(2) 7_575 . . . ?
C3 C2 N1 C4 62.6(2) . . . . ?
C5 C4 N1 C1 63.9(2) 7_575 . . . ?
C5 C4 N1 C1 -63.9(2) . . . . ?
C5 C4 N1 C2 -116.1(2) 7_575 . . . ?
C5 C4 N1 C2 116.1(2) . . . . ?
N1 C1 S1 Au1 180.000(0) . . . . ?
N1 C1 S2 Au1 180.000(0) . . . . ?
S1 C1 N1 C2 0.000(1) . . . . ?
S1 C1 N1 C4 180.000(0) . . . . ?
S1 C1 S2 Au1 0.000(0) . . . . ?
S2 C1 N1 C2 180.000(0) . . . . ?
S2 C1 N1 C4 0.000(0) . . . . ?
S2 C1 S1 Au1 0.000(0) . . . . ?

loop_
_exptl_oxdiff_crystal_face_indexfrac_h
_exptl_oxdiff_crystal_face_indexfrac_k
_exptl_oxdiff_crystal_face_indexfrac_l
_exptl_oxdiff_crystal_face_x
_exptl_oxdiff_crystal_face_y
_exptl_oxdiff_crystal_face_z
-14.8886 -0.4835 -9.8029 -0.1687 -0.7169 -0.6765
7.4627 10.6597 3.5259 -0.0607 -0.2396 0.9690
19.7667 -1.9909 1.3295 -0.4341 0.7999 0.4144
11.6194 -9.3263 -3.3312 -0.4416 0.8081 -0.3898
-9.9212 9.8727 3.8072 0.4207 -0.7691 0.4811
9.9636 6.7580 9.5845 0.2472 0.2076 0.9465
-9.1517 -10.5891 0.0066 0.3089 0.2685 -0.9124
-20.1005 0.1256 -0.8368 0.4830 -0.6977 -0.5291
0.3926 7.8872 10.9137 0.5703 -0.1390 0.8096
-16.5264 -6.5592 2.1586 0.6031 -0.1412 -0.7850
13.5292 0.9458 -10.7524 -0.9848 0.1288 0.1170
